data_7128893
loop_
_publ_author_name
'Liu, Hua-Wei'
'Wang, Dian-Liang'
'Jiang, Nan-Quan'
'Li, Hai-Yan'
'Cai, Zhong-Jian'
'Ji, Shun-Jun'

_publ_section_title
;
 Divergent synthesis of \a-functionalized amides through selective N-O/C-C
 or N-O/C-C/C-N cleavage of aza-cyclobutanone oxime esters.
;
_journal_issue 75
_journal_name_full 'Chemical communications (Cambridge, England)'
_journal_page_first 9618
_journal_page_last 9621
_journal_paper_doi 10.1039/d1cc03348d
_journal_volume 57
_journal_year 2021
_chemical_formula_moiety 'C22 H20 N2 O3'
_chemical_formula_sum 'C22 H20 N2 O3'
_chemical_formula_weight 360.40
_space_group_crystal_system monoclinic
_space_group_IT_number 5
_space_group_name_Hall 'C 2y'
_space_group_name_H-M_alt 'C 1 2 1'
_atom_sites_solution_hydrogens mixed
_audit_block_doi 10.5517/ccdc.csd.cc27xfzl
_audit_creation_method SHELXL-2018/3
_audit_update_record
;
2021-05-11 deposited with the CCDC.	2021-08-24 downloaded from the CCDC.
;
_cell_angle_alpha 90
_cell_angle_beta 114.818(3)
_cell_angle_gamma 90
_cell_formula_units_Z 4
_cell_length_a 25.6297(8)
_cell_length_b 6.39261(18)
_cell_length_c 12.4690(3)
_cell_measurement_reflns_used 4992
_cell_measurement_temperature 223(2)
_cell_measurement_theta_max 77.1110
_cell_measurement_theta_min 3.7890
_cell_volume 1854.26(10)
_computing_structure_refinement 'SHELXL-2018/3 (Sheldrick, 2018)'
_diffrn_ambient_temperature 223(2)
_diffrn_measured_fraction_theta_full 1.000
_diffrn_measured_fraction_theta_max 1.000
_diffrn_measurement_device_type 'Xcalibur, Atlas, Gemini'
_diffrn_measurement_method '\w scans'
_diffrn_radiation_type CuK\a
_diffrn_radiation_wavelength 1.54178
_diffrn_reflns_av_R_equivalents 0.0634
_diffrn_reflns_av_unetI/netI 0.0493
_diffrn_reflns_Laue_measured_fraction_full 1.000
_diffrn_reflns_Laue_measured_fraction_max 1.000
_diffrn_reflns_limit_h_max 32
_diffrn_reflns_limit_h_min -30
_diffrn_reflns_limit_k_max 8
_diffrn_reflns_limit_k_min -7
_diffrn_reflns_limit_l_max 13
_diffrn_reflns_limit_l_min -15
_diffrn_reflns_number 12743
_diffrn_reflns_point_group_measured_fraction_full 0.954
_diffrn_reflns_point_group_measured_fraction_max 0.942
_diffrn_reflns_theta_full 67.679
_diffrn_reflns_theta_max 77.285
_diffrn_reflns_theta_min 3.800
_exptl_absorpt_coefficient_mu 0.701
_exptl_absorpt_correction_T_max 1.00000
_exptl_absorpt_correction_T_min 0.85997
_exptl_absorpt_correction_type multi-scan
_exptl_crystal_colour colourless
_exptl_crystal_density_diffrn 1.291
_exptl_crystal_description block
_exptl_crystal_F_000 760
_exptl_crystal_size_max 0.400
_exptl_crystal_size_mid 0.200
_exptl_crystal_size_min 0.150
_refine_diff_density_max 0.224
_refine_diff_density_min -0.333
_refine_diff_density_rms 0.065
_refine_ls_abs_structure_details
;
 Flack x determined using 1305 quotients [(I+)-(I-)]/[(I+)+(I-)]
 (Parsons, Flack and Wagner, Acta Cryst. B69 (2013) 249-259).
;
_refine_ls_abs_structure_Flack 0.3(2)
_refine_ls_extinction_method none
_refine_ls_goodness_of_fit_ref 0.894
_refine_ls_hydrogen_treatment mixed
_refine_ls_matrix_type full
_refine_ls_number_parameters 248
_refine_ls_number_reflns 3720
_refine_ls_number_restraints 1
_refine_ls_restrained_S_all 0.894
_refine_ls_R_factor_all 0.0609
_refine_ls_R_factor_gt 0.0559
_refine_ls_shift/su_max 0.000
_refine_ls_shift/su_mean 0.000
_refine_ls_structure_factor_coef Fsqd
_refine_ls_weighting_details 'w=1/[\s^2^(Fo^2^)+(0.1000P)^2^+1.3788P] where P=(Fo^2^+2Fc^2^)/3'
_refine_ls_weighting_scheme calc
_refine_ls_wR_factor_gt 0.1382
_refine_ls_wR_factor_ref 0.1455
_reflns_Friedel_coverage 0.726
_reflns_Friedel_fraction_full 0.898
_reflns_Friedel_fraction_max 0.874
_reflns_number_gt 3422
_reflns_number_total 3720
_reflns_threshold_expression 'I > 2\s(I)'
_cod_data_source_file d1cc03348d2.cif
_cod_data_source_block t
_cod_depositor_comments 'Adding full bibliography for 7128893--7128894.cif.'
_cod_original_cell_volume 1854.25(10)
_cod_original_sg_symbol_H-M 'C 2'
_cod_database_code 7128893
_shelx_shelxl_version_number 2018/3
_shelx_space_group_comment
;
The symmetry employed for this shelxl refinement is uniquely defined
by the following loop, which should always be used as a source of
symmetry information in preference to the above space-group names.
They are only intended as comments.
;
_shelx_estimated_absorpt_t_min 0.767
_shelx_estimated_absorpt_t_max 0.902

loop_
_space_group_symop_operation_xyz
'x, y, z'
'-x, y, -z'
'x+1/2, y+1/2, z'
'-x+1/2, y+1/2, -z'

loop_
_atom_site_label
_atom_site_type_symbol
_atom_site_fract_x
_atom_site_fract_y
_atom_site_fract_z
_atom_site_U_iso_or_equiv
_atom_site_adp_type
_atom_site_occupancy
_atom_site_site_symmetry_order
_atom_site_calc_flag
_atom_site_refinement_flags_posn
_atom_site_refinement_flags_adp
_atom_site_refinement_flags_occupancy
_atom_site_disorder_assembly
_atom_site_disorder_group
O1 O 0.37796(12) 1.2920(4) 0.7621(2) 0.0434(6) Uani 1 1 d . . . . .
O2 O 0.54667(13) 0.4835(5) 0.8515(2) 0.0533(8) Uani 1 1 d . . . . .
O3 O 0.57973(10) 0.4482(4) 0.5747(2) 0.0400(6) Uani 1 1 d . . . . .
C1 C 0.40298(13) 1.1126(5) 0.7493(3) 0.0307(6) Uani 1 1 d . . . . .
C2 C 0.38889(13) 1.0473(5) 0.6336(3) 0.0322(6) Uani 1 1 d . . . . .
H2 H 0.363210 1.126890 0.569969 0.039 Uiso 1 1 calc R U . . .
C3 C 0.41237(13) 0.8666(5) 0.6120(3) 0.0302(6) Uani 1 1 d . . . . .
H3 H 0.402383 0.824824 0.533516 0.036 Uiso 1 1 calc R U . . .
C4 C 0.45068(12) 0.7449(5) 0.7044(3) 0.0279(6) Uani 1 1 d . . . . .
C5 C 0.46463(14) 0.8103(6) 0.8199(3) 0.0339(7) Uani 1 1 d . . . . .
H5 H 0.490532 0.731264 0.883580 0.041 Uiso 1 1 calc R U . . .
C6 C 0.44069(14) 0.9907(6) 0.8419(3) 0.0353(7) Uani 1 1 d . . . . .
H6 H 0.450039 1.031173 0.920268 0.042 Uiso 1 1 calc R U . . .
C22 C 0.39779(18) 1.3745(6) 0.8785(4) 0.0467(9) Uani 1 1 d . . . . .
H22A H 0.385956 1.282991 0.926303 0.070 Uiso 1 1 calc R U . . .
H22B H 0.381522 1.512608 0.875449 0.070 Uiso 1 1 calc R U . . .
H22C H 0.439394 1.384221 0.913200 0.070 Uiso 1 1 calc R U . . .
N1 N 0.47277(11) 0.5619(4) 0.6756(2) 0.0304(5) Uani 1 1 d . . . . .
C7 C 0.51742(13) 0.4454(5) 0.7483(3) 0.0296(6) Uani 1 1 d . . . . .
C8 C 0.52868(12) 0.2480(5) 0.6917(3) 0.0291(6) Uani 1 1 d . . . . .
H8A H 0.515043 0.125328 0.719647 0.035 Uiso 1 1 calc R U . . .
H8B H 0.507033 0.256098 0.605740 0.035 Uiso 1 1 calc R U . . .
N2 N 0.59022(10) 0.2229(4) 0.7207(2) 0.0284(5) Uani 1 1 d . . . . .
C9 C 0.62598(13) 0.1291(5) 0.8322(3) 0.0292(6) Uani 1 1 d . . . . .
C10 C 0.61350(15) -0.0718(6) 0.8568(3) 0.0400(8) Uani 1 1 d . . . . .
H10 H 0.582357 -0.146075 0.800599 0.048 Uiso 1 1 calc R U . . .
C11 C 0.64737(19) -0.1618(8) 0.9648(4) 0.0541(11) Uani 1 1 d . . . . .
H11 H 0.638879 -0.297336 0.982016 0.065 Uiso 1 1 calc R U . . .
C12 C 0.69352(19) -0.0545(9) 1.0476(3) 0.0571(12) Uani 1 1 d . . . . .
H12 H 0.716205 -0.116672 1.120783 0.068 Uiso 1 1 calc R U . . .
C13 C 0.70615(16) 0.1444(8) 1.0223(3) 0.0479(10) Uani 1 1 d . . . . .
H13 H 0.738025 0.216426 1.077792 0.057 Uiso 1 1 calc R U . . .
C14 C 0.67185(13) 0.2390(6) 0.9148(3) 0.0353(7) Uani 1 1 d . . . . .
H14 H 0.679777 0.376035 0.898606 0.042 Uiso 1 1 calc R U . . .
C15 C 0.61075(13) 0.3250(5) 0.6507(2) 0.0281(6) Uani 1 1 d . . . . .
C16 C 0.66996(13) 0.2765(5) 0.6600(2) 0.0293(6) Uani 1 1 d . . . . .
C17 C 0.69830(15) 0.4333(6) 0.6283(3) 0.0363(7) Uani 1 1 d . . . . .
H17 H 0.681751 0.567111 0.608981 0.044 Uiso 1 1 calc R U . . .
C18 C 0.75090(16) 0.3941(7) 0.6248(3) 0.0455(9) Uani 1 1 d . . . . .
H18 H 0.769957 0.501196 0.603819 0.055 Uiso 1 1 calc R U . . .
C19 C 0.77497(16) 0.1981(7) 0.6523(3) 0.0455(9) Uani 1 1 d . . . . .
H19 H 0.810691 0.171625 0.650573 0.055 Uiso 1 1 calc R U . . .
C20 C 0.74680(16) 0.0398(7) 0.6824(3) 0.0430(8) Uani 1 1 d . . . . .
H20 H 0.763232 -0.094374 0.699892 0.052 Uiso 1 1 calc R U . . .
C21 C 0.69448(14) 0.0777(6) 0.6871(3) 0.0342(7) Uani 1 1 d . . . . .
H21 H 0.675667 -0.029949 0.708321 0.041 Uiso 1 1 calc R U . . .
H1 H 0.457(2) 0.522(7) 0.602(4) 0.041 Uiso 1 1 d . U . . .

loop_
_atom_site_aniso_label
_atom_site_aniso_U_11
_atom_site_aniso_U_22
_atom_site_aniso_U_33
_atom_site_aniso_U_23
_atom_site_aniso_U_13
_atom_site_aniso_U_12
O1 0.0437(13) 0.0464(14) 0.0406(13) -0.0032(11) 0.0181(11) 0.0122(12)
O2 0.0485(15) 0.0602(18) 0.0319(12) -0.0072(12) -0.0020(11) 0.0224(14)
O3 0.0314(11) 0.0490(14) 0.0347(11) 0.0168(11) 0.0090(9) 0.0049(10)
C1 0.0259(13) 0.0343(15) 0.0335(15) -0.0017(12) 0.0138(12) -0.0004(12)
C2 0.0260(13) 0.0379(16) 0.0283(13) 0.0018(12) 0.0070(11) 0.0039(12)
C3 0.0258(13) 0.0379(16) 0.0242(13) -0.0021(11) 0.0078(11) -0.0011(12)
C4 0.0227(12) 0.0316(14) 0.0275(13) -0.0003(11) 0.0088(10) -0.0024(11)
C5 0.0313(14) 0.0405(17) 0.0256(13) 0.0055(12) 0.0076(11) 0.0072(13)
C6 0.0353(16) 0.0438(18) 0.0260(14) -0.0036(13) 0.0122(12) -0.0017(14)
C22 0.053(2) 0.045(2) 0.050(2) -0.0095(16) 0.0288(18) 0.0041(17)
N1 0.0276(12) 0.0347(13) 0.0235(11) -0.0016(10) 0.0054(9) 0.0019(11)
C7 0.0249(13) 0.0325(15) 0.0286(13) 0.0002(12) 0.0086(11) -0.0030(12)
C8 0.0221(12) 0.0294(14) 0.0330(14) 0.0007(12) 0.0087(11) -0.0012(11)
N2 0.0207(10) 0.0328(13) 0.0287(12) 0.0014(10) 0.0075(9) -0.0012(10)
C9 0.0236(12) 0.0378(16) 0.0287(13) 0.0053(11) 0.0132(11) 0.0058(12)
C10 0.0343(16) 0.0434(18) 0.0462(18) 0.0115(15) 0.0207(14) 0.0022(14)
C11 0.052(2) 0.056(2) 0.061(2) 0.032(2) 0.030(2) 0.018(2)
C12 0.049(2) 0.088(3) 0.0363(18) 0.029(2) 0.0202(16) 0.027(2)
C13 0.0315(15) 0.078(3) 0.0288(15) 0.0001(17) 0.0074(13) 0.0099(18)
C14 0.0291(14) 0.0483(19) 0.0287(14) -0.0003(13) 0.0122(12) 0.0018(14)
C15 0.0267(13) 0.0310(14) 0.0223(12) 0.0013(11) 0.0060(11) -0.0017(11)
C16 0.0280(13) 0.0387(16) 0.0185(11) 0.0000(11) 0.0070(10) -0.0028(12)
C17 0.0339(15) 0.0401(17) 0.0341(14) 0.0049(13) 0.0134(12) -0.0004(14)
C18 0.0370(17) 0.061(2) 0.0416(17) 0.0040(16) 0.0193(15) -0.0100(17)
C19 0.0337(16) 0.066(2) 0.0413(17) -0.0021(16) 0.0203(14) 0.0013(16)
C20 0.0391(17) 0.049(2) 0.0428(18) -0.0025(15) 0.0189(15) 0.0077(16)
C21 0.0343(15) 0.0393(17) 0.0300(14) -0.0020(12) 0.0144(12) -0.0006(13)

loop_
_atom_type_symbol
_atom_type_description
_atom_type_scat_dispersion_real
_atom_type_scat_dispersion_imag
_atom_type_scat_source
C C 0.0181 0.0091 'International Tables Vol C Tables 4.2.6.8 and 6.1.1.4'
H H 0.0000 0.0000 'International Tables Vol C Tables 4.2.6.8 and 6.1.1.4'
O O 0.0492 0.0322 'International Tables Vol C Tables 4.2.6.8 and 6.1.1.4'
N N 0.0311 0.0180 'International Tables Vol C Tables 4.2.6.8 and 6.1.1.4'

loop_
_geom_angle_atom_site_label_1
_geom_angle_atom_site_label_2
_geom_angle_atom_site_label_3
_geom_angle
_geom_angle_site_symmetry_1
_geom_angle_site_symmetry_3
_geom_angle_publ_flag
C1 O1 C22 116.7(3) . . ?
O1 C1 C6 125.1(3) . . ?
O1 C1 C2 116.4(3) . . ?
C6 C1 C2 118.5(3) . . ?
C3 C2 C1 120.5(3) . . ?
C3 C2 H2 119.7 . . ?
C1 C2 H2 119.7 . . ?
C2 C3 C4 121.2(3) . . ?
C2 C3 H3 119.4 . . ?
C4 C3 H3 119.4 . . ?
C5 C4 C3 118.2(3) . . ?
C5 C4 N1 123.7(3) . . ?
C3 C4 N1 118.1(3) . . ?
C6 C5 C4 120.7(3) . . ?
C6 C5 H5 119.7 . . ?
C4 C5 H5 119.7 . . ?
C5 C6 C1 120.9(3) . . ?
C5 C6 H6 119.6 . . ?
C1 C6 H6 119.6 . . ?
O1 C22 H22A 109.5 . . ?
O1 C22 H22B 109.5 . . ?
H22A C22 H22B 109.5 . . ?
O1 C22 H22C 109.5 . . ?
H22A C22 H22C 109.5 . . ?
H22B C22 H22C 109.5 . . ?
C7 N1 C4 127.3(3) . . ?
C7 N1 H1 116(3) . . ?
C4 N1 H1 117(3) . . ?
O2 C7 N1 125.1(3) . . ?
O2 C7 C8 120.2(3) . . ?
N1 C7 C8 114.6(3) . . ?
N2 C8 C7 111.5(2) . . ?
N2 C8 H8A 109.3 . . ?
C7 C8 H8A 109.3 . . ?
N2 C8 H8B 109.3 . . ?
C7 C8 H8B 109.3 . . ?
H8A C8 H8B 108.0 . . ?
C15 N2 C9 124.0(2) . . ?
C15 N2 C8 117.0(2) . . ?
C9 N2 C8 117.8(2) . . ?
C14 C9 C10 120.5(3) . . ?
C14 C9 N2 120.4(3) . . ?
C10 C9 N2 119.2(3) . . ?
C11 C10 C9 119.4(4) . . ?
C11 C10 H10 120.3 . . ?
C9 C10 H10 120.3 . . ?
C12 C11 C10 120.7(4) . . ?
C12 C11 H11 119.6 . . ?
C10 C11 H11 119.6 . . ?
C13 C12 C11 119.7(3) . . ?
C13 C12 H12 120.1 . . ?
C11 C12 H12 120.1 . . ?
C12 C13 C14 120.3(4) . . ?
C12 C13 H13 119.8 . . ?
C14 C13 H13 119.8 . . ?
C9 C14 C13 119.4(4) . . ?
C9 C14 H14 120.3 . . ?
C13 C14 H14 120.3 . . ?
O3 C15 N2 120.1(3) . . ?
O3 C15 C16 119.6(3) . . ?
N2 C15 C16 120.1(3) . . ?
C17 C16 C21 119.3(3) . . ?
C17 C16 C15 117.4(3) . . ?
C21 C16 C15 122.9(3) . . ?
C16 C17 C18 120.6(3) . . ?
C16 C17 H17 119.7 . . ?
C18 C17 H17 119.7 . . ?
C19 C18 C17 119.8(3) . . ?
C19 C18 H18 120.1 . . ?
C17 C18 H18 120.1 . . ?
C18 C19 C20 120.2(3) . . ?
C18 C19 H19 119.9 . . ?
C20 C19 H19 119.9 . . ?
C19 C20 C21 120.5(4) . . ?
C19 C20 H20 119.8 . . ?
C21 C20 H20 119.8 . . ?
C20 C21 C16 119.6(3) . . ?
C20 C21 H21 120.2 . . ?
C16 C21 H21 120.2 . . ?

loop_
_geom_bond_atom_site_label_1
_geom_bond_atom_site_label_2
_geom_bond_distance
_geom_bond_site_symmetry_2
_geom_bond_publ_flag
O1 C1 1.356(4) . ?
O1 C22 1.423(5) . ?
O2 C7 1.211(4) . ?
O3 C15 1.233(4) . ?
C1 C6 1.392(5) . ?
C1 C2 1.396(4) . ?
C2 C3 1.380(5) . ?
C2 H2 0.9400 . ?
C3 C4 1.396(4) . ?
C3 H3 0.9400 . ?
C4 C5 1.394(4) . ?
C4 N1 1.410(4) . ?
C5 C6 1.386(5) . ?
C5 H5 0.9400 . ?
C6 H6 0.9400 . ?
C22 H22A 0.9700 . ?
C22 H22B 0.9700 . ?
C22 H22C 0.9700 . ?
N1 C7 1.347(4) . ?
N1 H1 0.87(5) . ?
C7 C8 1.532(4) . ?
C8 N2 1.471(4) . ?
C8 H8A 0.9800 . ?
C8 H8B 0.9800 . ?
N2 C15 1.360(4) . ?
N2 C9 1.436(4) . ?
C9 C14 1.386(5) . ?
C9 C10 1.389(5) . ?
C10 C11 1.384(5) . ?
C10 H10 0.9400 . ?
C11 C12 1.382(7) . ?
C11 H11 0.9400 . ?
C12 C13 1.381(7) . ?
C12 H12 0.9400 . ?
C13 C14 1.395(5) . ?
C13 H13 0.9400 . ?
C14 H14 0.9400 . ?
C15 C16 1.505(4) . ?
C16 C17 1.389(5) . ?
C16 C21 1.395(5) . ?
C17 C18 1.389(5) . ?
C17 H17 0.9400 . ?
C18 C19 1.375(6) . ?
C18 H18 0.9400 . ?
C19 C20 1.384(6) . ?
C19 H19 0.9400 . ?
C20 C21 1.388(5) . ?
C20 H20 0.9400 . ?
C21 H21 0.9400 . ?
